data_9001237
loop_
_publ_author_name
'Finger, L. W.'
'Hazen, R. M.'
'Hemley, R. J.'

_publ_section_title
;
 BaCuSi2O6: a new cyclosilicate with four-membered tetrahedral rings
;
_journal_name_full 'American Mineralogist'
_journal_page_first 952
_journal_page_last 955
_journal_volume 74
_journal_year 1989
_chemical_formula_sum 'Ba Cu O6 Si2'
_chemical_name_mineral BaCuSi2O6
_space_group_IT_number 119
_symmetry_space_group_name_Hall 'I -4 -2'
_symmetry_space_group_name_H-M 'I -4 m 2'
_cell_angle_alpha 90
_cell_angle_beta 90
_cell_angle_gamma 90
_cell_length_a 7.042
_cell_length_b 7.042
_cell_length_c 11.133
_cell_formula_units_Z 4
_cell_volume 552.083
_database_code_amcsd 0001264
_exptl_crystal_density_diffrn 4.247
_cod_original_formula_sum 'Ba Cu Si2 O6'
_cod_database_code 9001237
_amcsd_formula_title BaCuSi2O6

loop_
_space_group_symop_operation_xyz
x,y,z
1/2+x,1/2+y,1/2+z
y,x,-z
1/2+y,1/2+x,1/2-z
y,-x,-z
1/2+y,1/2-x,1/2-z
x,-y,z
1/2+x,1/2-y,1/2+z
-x,-y,z
1/2-x,1/2-y,1/2+z
-y,-x,-z
1/2-y,1/2-x,1/2-z
-y,x,-z
1/2-y,1/2+x,1/2-z
-x,y,z
1/2-x,1/2+y,1/2+z

loop_
_atom_site_aniso_label
_atom_site_aniso_U_11
_atom_site_aniso_U_22
_atom_site_aniso_U_33
_atom_site_aniso_U_12
_atom_site_aniso_U_13
_atom_site_aniso_U_23
Ba1 0.01633 0.01633 0.01494 0.00000 0.00000 0.00000
Ba2 0.01633 0.01633 0.00747 0.00000 0.00000 0.00000
Cu 0.01228 0.00178 0.01319 0.00000 0.00000 0.00000
Si 0.00417 0.00417 0.01319 -0.00063 0.00381 -0.00381
O1 0.02153 0.03040 0.01771 -0.01899 -0.00127 0.00632
O2 0.01774 0.00633 0.02405 0.00000 0.00254 0.00000

loop_
_atom_site_label
_atom_site_fract_x
_atom_site_fract_y
_atom_site_fract_z
Ba1 0.50000 0.00000 0.25000
Ba2 0.00000 0.50000 0.25000
Cu 0.00000 0.00000 0.12250
Si 0.27590 0.27590 0.00000
O1 0.21850 0.16450 0.11900
O2 0.74290 0.00000 0.53000

loop_
_cod_related_entry_id
_cod_related_entry_database
_cod_related_entry_code
1 AMCSD 0001264
